data_4512715
loop_
_publ_author_name
'Mirzaei, Masoud'
'Eshtiagh-Hosseini, Hossein'
'Bolouri, Zahra'
'Rahmati, Zahra'
'Esmaeilzadeh, Atefeh'
'Hassanpoor, Azam'
'Bauza, Antonio'
'Ballester, Pablo'
'Barcel\'o-Oliver, Miquel'
'Mague, Joel T.'
'Notash, Behrouz'
'Frontera, Antonio'

_publ_section_title
;
 Rationalization of Noncovalent Interactions within Six New
 MII/8-Aminoquinoline Supramolecular Complexes (MII= Mn, Cu, and Cd): A
 Combined Experimental and Theoretical DFT Study
;
_journal_issue 3
_journal_name_full 'Crystal Growth &amp; Design'
_journal_page_first 1351
_journal_paper_doi 10.1021/cg501752e
_journal_volume 15
_journal_year 2015
_chemical_formula_moiety 'C18 H20 Mn N4 O2, 2(Br), 3(C9 H8 N2)'
_chemical_formula_sum 'C45 H44 Br2 Mn N10 O2'
_chemical_formula_weight 971.66
_space_group_crystal_system monoclinic
_space_group_IT_number 14
_space_group_name_Hall '-P 2ybc'
_space_group_name_H-M_alt 'P 1 21/c 1'
_symmetry_space_group_name_Hall '-P 2ybc'
_symmetry_space_group_name_H-M 'P 1 21/c 1'
_atom_sites_solution_hydrogens mixed
_atom_sites_solution_primary direct
_atom_sites_solution_secondary difmap
_audit_creation_method SHELXL-2014/7
_cell_angle_alpha 90
_cell_angle_beta 96.6100(13)
_cell_angle_gamma 90
_cell_formula_units_Z 2
_cell_length_a 8.0468(8)
_cell_length_b 10.9174(11)
_cell_length_c 23.914(3)
_cell_measurement_reflns_used 9938
_cell_measurement_temperature 150.(2)
_cell_measurement_theta_max 27.9992
_cell_measurement_theta_min 2.5340
_cell_volume 2086.9(4)
_computing_cell_refinement '<i>SAINT</i> (Bruker AXS, 2013a)'
_computing_data_collection '<i>APEX2</i> (Bruker AXS, 2013)'
_computing_data_reduction '<i>SAINT</i> (Bruker AXS, 2013a)'
_computing_molecular_graphics '<i>DIAMOND</i> (Brandenburg & Putz, 2012)'
_computing_publication_material '<i>SHELXTL</i> (Bruker AXS, 2008)'
_computing_structure_refinement 'SHELXL-2014/7 (Sheldrick, 2014)'
_computing_structure_solution '<i>SHELXT</i> (Bruker AXS 2013c)'
_diffrn_ambient_temperature 150(2)
_diffrn_detector_area_resol_mean 8.3660
_diffrn_measured_fraction_theta_full 0.998
_diffrn_measured_fraction_theta_max 0.998
_diffrn_measurement_device_type 'Bruker Smart APEX CCD'
_diffrn_measurement_method '\f and \w scans'
_diffrn_radiation_monochromator graphite
_diffrn_radiation_type MoK\a
_diffrn_radiation_wavelength 0.71073
_diffrn_reflns_av_R_equivalents 0.0569
_diffrn_reflns_av_unetI/netI 0.0410
_diffrn_reflns_Laue_measured_fraction_full 0.998
_diffrn_reflns_Laue_measured_fraction_max 0.998
_diffrn_reflns_limit_h_max 10
_diffrn_reflns_limit_h_min -10
_diffrn_reflns_limit_k_max 14
_diffrn_reflns_limit_k_min -14
_diffrn_reflns_limit_l_max 30
_diffrn_reflns_limit_l_min -31
_diffrn_reflns_number 35212
_diffrn_reflns_point_group_measured_fraction_full 0.998
_diffrn_reflns_point_group_measured_fraction_max 0.998
_diffrn_reflns_theta_full 28.260
_diffrn_reflns_theta_max 28.263
_diffrn_reflns_theta_min 2.053
_diffrn_source 'fine-focus sealed tube'
_exptl_absorpt_coefficient_mu 2.283
_exptl_absorpt_correction_T_max 0.80
_exptl_absorpt_correction_T_min 0.60
_exptl_absorpt_correction_type multi-scan
_exptl_absorpt_process_details '<i>SADABS</i> (Bruker AXS, 2014)'
_exptl_crystal_colour 'pale yellow'
_exptl_crystal_density_diffrn 1.546
_exptl_crystal_density_method 'not measured'
_exptl_crystal_description block
_exptl_crystal_F_000 990
_exptl_crystal_size_max 0.150
_exptl_crystal_size_mid 0.130
_exptl_crystal_size_min 0.100
_exptl_transmission_factor_max 0.942
_exptl_transmission_factor_min 0.699
_refine_diff_density_max 0.868
_refine_diff_density_min -1.048
_refine_diff_density_rms 0.076
_refine_ls_extinction_method none
_refine_ls_goodness_of_fit_ref 1.022
_refine_ls_hydrogen_treatment constr
_refine_ls_matrix_type full
_refine_ls_number_parameters 299
_refine_ls_number_reflns 5150
_refine_ls_number_restraints 24
_refine_ls_restrained_S_all 1.022
_refine_ls_R_factor_all 0.0736
_refine_ls_R_factor_gt 0.0453
_refine_ls_shift/su_max 0.002
_refine_ls_shift/su_mean 0.000
_refine_ls_structure_factor_coef Fsqd
_refine_ls_weighting_details 'w=1/[\s^2^(Fo^2^)+(0.0432P)^2^+2.7229P] where P=(Fo^2^+2Fc^2^)/3'
_refine_ls_weighting_scheme calc
_refine_ls_wR_factor_gt 0.1014
_refine_ls_wR_factor_ref 0.1157
_reflns_Friedel_coverage 0.000
_reflns_number_gt 3636
_reflns_number_total 5150
_reflns_threshold_expression 'I > 2\s(I)'
_cod_data_source_file cg501752e_si_003.cif
_cod_data_source_block jtm429_0m_a
_cod_depositor_comments 'Adding full bibliography for 4512714--4512719.cif.'
_cod_database_code 4512715
_shelx_shelxl_version_number 2014/7
_shelx_space_group_comment
;
The symmetry employed for this shelxl refinement is uniquely defined
by the following loop, which should always be used as a source of
symmetry information in preference to the above space-group names.
They are only intended as comments.
;
_shelx_estimated_absorpt_t_min 0.726
_shelx_estimated_absorpt_t_max 0.804

loop_
_space_group_symop_operation_xyz
'x, y, z'
'-x, y+1/2, -z+1/2'
'-x, -y, -z'
'x, -y-1/2, z-1/2'

loop_
_atom_site_label
_atom_site_type_symbol
_atom_site_fract_x
_atom_site_fract_y
_atom_site_fract_z
_atom_site_U_iso_or_equiv
_atom_site_adp_type
_atom_site_occupancy
_atom_site_site_symmetry_order
_atom_site_calc_flag
_atom_site_refinement_flags_posn
_atom_site_refinement_flags_adp
_atom_site_refinement_flags_occupancy
_atom_site_disorder_assembly
_atom_site_disorder_group
Mn1 Mn 1.0000 1.0000 0.5000 0.03233(16) Uani 1 2 d S . P . .
O1 O 1.0363(4) 1.1036(3) 0.42267(10) 0.0754(10) Uani 1 1 d . . . . .
H1A H 1.0380 1.1743 0.4366 0.091 Uiso 1 1 d R U . . .
H1B H 1.0946 1.1105 0.3960 0.091 Uiso 1 1 d R U . . .
N1 N 1.0554(3) 0.8309(3) 0.45210(11) 0.0387(6) Uani 1 1 d . . . . .
N2 N 0.7481(3) 0.9368(2) 0.46091(10) 0.0344(6) Uani 1 1 d . . . . .
H2A H 0.6759 0.9958 0.4463 0.041 Uiso 1 1 d R U . . .
H2B H 0.7002 0.8996 0.4891 0.041 Uiso 1 1 d R U . . .
C1 C 1.2011(4) 0.7786(3) 0.44959(15) 0.0468(8) Uani 1 1 d . . . . .
H1 H 1.2922 0.8048 0.4757 0.056 Uiso 1 1 calc R U . . .
C2 C 1.2315(4) 0.6876(4) 0.41147(17) 0.0530(9) Uani 1 1 d . . . . .
H2 H 1.3398 0.6527 0.4119 0.064 Uiso 1 1 calc R U . . .
C3 C 1.1014(5) 0.6491(3) 0.37304(17) 0.0512(9) Uani 1 1 d . . . . .
H3 H 1.1189 0.5874 0.3464 0.061 Uiso 1 1 calc R U . . .
C4 C 0.9410(4) 0.7026(3) 0.37366(13) 0.0376(7) Uani 1 1 d . . . . .
C5 C 0.8019(5) 0.6714(3) 0.33542(15) 0.0486(8) Uani 1 1 d . . . . .
H5 H 0.8128 0.6108 0.3076 0.058 Uiso 1 1 calc R U . . .
C6 C 0.6517(4) 0.7268(3) 0.33773(15) 0.0472(8) Uani 1 1 d . . . . .
H6 H 0.5591 0.7061 0.3111 0.057 Uiso 1 1 calc R U . . .
C7 C 0.6334(4) 0.8141(3) 0.37907(13) 0.0375(7) Uani 1 1 d . . . . .
H7 H 0.5271 0.8510 0.3805 0.045 Uiso 1 1 calc R U . . .
C8 C 0.7637(4) 0.8480(3) 0.41758(12) 0.0318(6) Uani 1 1 d . . . . .
C9 C 0.9238(4) 0.7926(3) 0.41503(12) 0.0329(6) Uani 1 1 d . . . . .
N3 N 1.0121(3) 0.9959(2) 0.31304(10) 0.0319(5) Uani 1 1 d . . . . .
N4 N 0.7234(3) 1.1199(2) 0.33048(11) 0.0388(6) Uani 1 1 d . . . . .
H4B H 0.6309 1.1332 0.3482 0.047 Uiso 1 1 d R U . . .
H4A H 0.8173 1.1111 0.3553 0.047 Uiso 1 1 d R U . . .
C10 C 1.1504(4) 0.9379(3) 0.30361(14) 0.0436(8) Uani 1 1 d . . . . .
H10 H 1.2499 0.9542 0.3279 0.052 Uiso 1 1 calc R U . . .
C11 C 1.1581(5) 0.8536(3) 0.25963(17) 0.0536(10) Uani 1 1 d . . . . .
H11 H 1.2607 0.8148 0.2542 0.064 Uiso 1 1 calc R U . . .
C12 C 1.0169(5) 0.8286(3) 0.22505(15) 0.0501(9) Uani 1 1 d . . . . .
H12 H 1.0198 0.7709 0.1955 0.060 Uiso 1 1 calc R U . . .
C13 C 0.8665(4) 0.8877(3) 0.23276(12) 0.0385(7) Uani 1 1 d . . . . .
C14 C 0.7136(6) 0.8656(4) 0.19827(14) 0.0559(10) Uani 1 1 d . . . . .
H14 H 0.7096 0.8096 0.1678 0.067 Uiso 1 1 calc R U . . .
C15 C 0.5732(5) 0.9256(4) 0.20945(15) 0.0586(11) Uani 1 1 d . . . . .
H15 H 0.4711 0.9106 0.1864 0.070 Uiso 1 1 calc R U . . .
C16 C 0.5748(4) 1.0083(3) 0.25370(15) 0.0468(8) Uani 1 1 d . . . . .
H16 H 0.4736 1.0476 0.2605 0.056 Uiso 1 1 calc R U . . .
C17 C 0.7195(3) 1.0345(3) 0.28783(12) 0.0315(6) Uani 1 1 d . . . . .
C18 C 0.8693(3) 0.9724(2) 0.27758(11) 0.0283(6) Uani 1 1 d . . . . .
C21 C 0.0530(4) 0.4596(3) 0.48827(12) 0.0417(11) Uani 0.7176 1 d D . P A 1
C19 C 0.2838(5) 0.5262(4) 0.55454(16) 0.0443(12) Uani 0.7176 1 d D . P A 1
H19 H 0.3999 0.5220 0.5692 0.053 Uiso 0.7176 1 d R U P A 1
C20 C 0.2214(4) 0.4512(3) 0.50974(12) 0.0443(10) Uani 0.7176 1 d D . P A 1
H20 H 0.2940 0.3948 0.4935 0.053 Uiso 0.3588 1 d R U P A 1
C22 C -0.0114(4) 0.3853(3) 0.44353(13) 0.0487(10) Uani 0.3588 1 d D . P A 1
H22 H 0.0595 0.3260 0.4285 0.058 Uiso 0.3588 1 d R U P A 1
C23 C -0.1799(4) 0.3946(4) 0.42249(19) 0.0492(13) Uani 0.7176 1 d D . P A 1
H23 H -0.2234 0.3443 0.3913 0.059 Uiso 0.7176 1 d R U P A 1
N5 N 0.3090(11) 0.3718(8) 0.4855(4) 0.061(3) Uani 0.3588 1 d D . P A 1
H5A H 0.3987 0.3376 0.5065 0.073 Uiso 0.3588 1 d R U P A 1
H5B H 0.2466 0.3150 0.4647 0.073 Uiso 0.3588 1 d R U P A 1
N6 N -0.0114(4) 0.3853(3) 0.44353(13) 0.0487(10) Uani 0.3588 1 d D . P A 1
C21A C -0.0111(10) 0.4518(11) 0.4795(5) 0.0417(11) Uani 0.2824 1 d D . P B 2
C19A C -0.3037(11) 0.5021(14) 0.4634(6) 0.0443(12) Uani 0.2824 1 d D . P B 2
H19A H -0.4161 0.4893 0.4461 0.053 Uiso 0.2824 1 d R U P B 2
C20A C -0.1688(9) 0.4322(9) 0.4499(4) 0.0443(10) Uani 0.2824 1 d D . P B 2
H20A H -0.1837 0.3723 0.4203 0.053 Uiso 0.1412 1 d R U P B 2
C22A C 0.1267(9) 0.3854(8) 0.4660(4) 0.0487(10) Uani 0.1412 1 d D . P B 2
H22A H 0.1171 0.3225 0.4378 0.058 Uiso 0.1412 1 d R U P B 2
C23A C 0.2850(10) 0.4115(14) 0.4936(7) 0.0492(13) Uani 0.2824 1 d D . P B 2
H23A H 0.3771 0.3656 0.4833 0.059 Uiso 0.2824 1 d R U P B 2
N5A N -0.1797(19) 0.3419(19) 0.4146(10) 0.061(3) Uani 0.1412 1 d D . P B 2
H5C H -0.2862 0.3444 0.3986 0.073 Uiso 0.1412 1 d R U P B 2
H5D H -0.1099 0.3505 0.3880 0.073 Uiso 0.1412 1 d R U P B 2
N6A N 0.1267(9) 0.3854(8) 0.4660(4) 0.0487(10) Uani 0.1412 1 d D . P B 2
Br1 Br 0.43311(15) 0.12940(13) 0.41917(5) 0.0364(2) Uani 0.5675(18) 1 d . . P C 1
Br1A Br 0.4419(2) 0.17544(15) 0.42903(7) 0.0364(2) Uani 0.4325(18) 1 d . . P C 2

loop_
_atom_site_aniso_label
_atom_site_aniso_U_11
_atom_site_aniso_U_22
_atom_site_aniso_U_33
_atom_site_aniso_U_23
_atom_site_aniso_U_13
_atom_site_aniso_U_12
Mn1 0.0256(3) 0.0429(4) 0.0269(3) 0.0066(3) -0.0040(2) -0.0088(3)
O1 0.080(2) 0.102(2) 0.0377(14) 0.0321(14) -0.0205(13) -0.0577(18)
N1 0.0266(12) 0.0550(17) 0.0332(13) 0.0094(12) -0.0017(10) -0.0031(11)
N2 0.0255(12) 0.0496(16) 0.0274(12) 0.0080(11) 0.0000(9) -0.0040(11)
C1 0.0299(16) 0.062(2) 0.0471(19) 0.0089(17) -0.0010(14) 0.0008(15)
C2 0.0379(18) 0.058(2) 0.063(2) 0.0126(19) 0.0053(16) 0.0123(16)
C3 0.054(2) 0.0394(19) 0.061(2) 0.0030(16) 0.0088(18) 0.0030(16)
C4 0.0376(16) 0.0345(16) 0.0396(17) 0.0049(13) 0.0001(13) -0.0034(13)
C5 0.057(2) 0.0369(18) 0.048(2) 0.0000(15) -0.0087(16) -0.0041(16)
C6 0.0463(19) 0.0406(18) 0.050(2) 0.0006(15) -0.0160(15) -0.0084(15)
C7 0.0289(14) 0.0403(17) 0.0409(17) 0.0094(14) -0.0065(12) -0.0063(13)
C8 0.0299(14) 0.0365(16) 0.0280(14) 0.0097(12) -0.0008(11) -0.0084(12)
C9 0.0315(14) 0.0362(16) 0.0298(14) 0.0103(12) -0.0019(11) -0.0075(12)
N3 0.0269(11) 0.0385(13) 0.0302(12) 0.0020(10) 0.0028(9) -0.0031(10)
N4 0.0373(14) 0.0396(15) 0.0421(15) 0.0041(12) 0.0160(11) 0.0062(11)
C10 0.0304(15) 0.054(2) 0.0465(19) 0.0100(16) 0.0051(13) 0.0026(15)
C11 0.054(2) 0.049(2) 0.063(2) 0.0101(18) 0.0331(19) 0.0161(17)
C12 0.070(2) 0.0399(19) 0.0444(19) -0.0072(15) 0.0217(18) 0.0027(17)
C13 0.0521(19) 0.0345(17) 0.0294(15) -0.0016(12) 0.0067(13) -0.0079(14)
C14 0.078(3) 0.056(2) 0.0304(17) -0.0064(15) -0.0048(17) -0.027(2)
C15 0.049(2) 0.080(3) 0.042(2) 0.0126(19) -0.0164(16) -0.025(2)
C16 0.0318(16) 0.059(2) 0.0478(19) 0.0198(17) -0.0047(14) -0.0029(15)
C17 0.0291(14) 0.0357(16) 0.0300(14) 0.0079(12) 0.0044(11) -0.0039(12)
C18 0.0300(14) 0.0295(15) 0.0251(13) 0.0016(11) 0.0018(10) -0.0028(11)
C21 0.058(4) 0.0248(17) 0.038(2) 0.0019(15) -0.013(2) -0.001(2)
C19 0.055(3) 0.036(3) 0.040(4) 0.000(2) -0.003(2) 0.003(2)
C20 0.063(3) 0.034(2) 0.035(2) 0.0024(18) 0.002(2) 0.005(2)
C22 0.065(3) 0.0281(19) 0.050(2) -0.0008(17) -0.007(2) 0.0094(19)
C23 0.067(3) 0.034(3) 0.043(3) 0.001(2) -0.008(2) 0.006(2)
N5 0.057(5) 0.069(8) 0.059(6) -0.016(5) 0.012(4) 0.029(5)
N6 0.065(3) 0.0281(19) 0.050(2) -0.0008(17) -0.007(2) 0.0094(19)
C21A 0.058(4) 0.0248(17) 0.038(2) 0.0019(15) -0.013(2) -0.001(2)
C19A 0.055(3) 0.036(3) 0.040(4) 0.000(2) -0.003(2) 0.003(2)
C20A 0.063(3) 0.034(2) 0.035(2) 0.0024(18) 0.002(2) 0.005(2)
C22A 0.065(3) 0.0281(19) 0.050(2) -0.0008(17) -0.007(2) 0.0094(19)
C23A 0.067(3) 0.034(3) 0.043(3) 0.001(2) -0.008(2) 0.006(2)
N5A 0.057(5) 0.069(8) 0.059(6) -0.016(5) 0.012(4) 0.029(5)
N6A 0.065(3) 0.0281(19) 0.050(2) -0.0008(17) -0.007(2) 0.0094(19)
Br1 0.0276(2) 0.0534(7) 0.0297(4) 0.0055(4) 0.0098(3) 0.0144(5)
Br1A 0.0276(2) 0.0534(7) 0.0297(4) 0.0055(4) 0.0098(3) 0.0144(5)

loop_
_atom_type_symbol
_atom_type_description
_atom_type_scat_dispersion_real
_atom_type_scat_dispersion_imag
_atom_type_scat_source
C C 0.0033 0.0016 'International Tables Vol C Tables 4.2.6.8 and 6.1.1.4'
H H 0.0000 0.0000 'International Tables Vol C Tables 4.2.6.8 and 6.1.1.4'
N N 0.0061 0.0033 'International Tables Vol C Tables 4.2.6.8 and 6.1.1.4'
Br Br -0.2901 2.4595 'International Tables Vol C Tables 4.2.6.8 and 6.1.1.4'
Mn Mn 0.3368 0.7283 'International Tables Vol C Tables 4.2.6.8 and 6.1.1.4'
O O 0.0106 0.0060 'International Tables Vol C Tables 4.2.6.8 and 6.1.1.4'

loop_
_geom_angle_atom_site_label_1
_geom_angle_atom_site_label_2
_geom_angle_atom_site_label_3
_geom_angle
_geom_angle_site_symmetry_1
_geom_angle_site_symmetry_3
O1 Mn1 O1 180.0 3_776 .
O1 Mn1 N2 90.49(9) 3_776 3_776
O1 Mn1 N2 89.51(9) . 3_776
O1 Mn1 N2 89.50(9) 3_776 .
O1 Mn1 N2 90.50(9) . .
N2 Mn1 N2 180.0 3_776 .
O1 Mn1 N1 86.61(11) 3_776 3_776
O1 Mn1 N1 93.39(11) . 3_776
N2 Mn1 N1 75.96(9) 3_776 3_776
N2 Mn1 N1 104.04(9) . 3_776
O1 Mn1 N1 93.39(11) 3_776 .
O1 Mn1 N1 86.61(11) . .
N2 Mn1 N1 104.04(9) 3_776 .
N2 Mn1 N1 75.96(9) . .
N1 Mn1 N1 180.0 3_776 .
Mn1 O1 H1A 97.8 . .
Mn1 O1 H1B 145.2 . .
H1A O1 H1B 103.5 . .
C1 N1 C9 117.9(3) . .
C1 N1 Mn1 127.8(2) . .
C9 N1 Mn1 113.4(2) . .
C8 N2 Mn1 111.03(17) . .
C8 N2 H2A 107.8 . .
Mn1 N2 H2A 116.7 . .
C8 N2 H2B 108.3 . .
Mn1 N2 H2B 105.5 . .
H2A N2 H2B 107.2 . .
N1 C1 C2 124.5(3) . .
N1 C1 H1 117.7 . .
C2 C1 H1 117.7 . .
C3 C2 C1 118.6(3) . .
C3 C2 H2 120.7 . .
C1 C2 H2 120.7 . .
C2 C3 C4 119.4(3) . .
C2 C3 H3 120.3 . .
C4 C3 H3 120.3 . .
C5 C4 C9 119.3(3) . .
C5 C4 C3 123.6(3) . .
C9 C4 C3 117.1(3) . .
C6 C5 C4 120.8(3) . .
C6 C5 H5 119.6 . .
C4 C5 H5 119.6 . .
C5 C6 C7 120.1(3) . .
C5 C6 H6 120.0 . .
C7 C6 H6 120.0 . .
C8 C7 C6 121.9(3) . .
C8 C7 H7 119.1 . .
C6 C7 H7 119.0 . .
C7 C8 C9 118.8(3) . .
C7 C8 N2 123.1(3) . .
C9 C8 N2 118.1(2) . .
N1 C9 C4 122.4(3) . .
N1 C9 C8 118.5(3) . .
C4 C9 C8 119.0(3) . .
C10 N3 C18 117.8(3) . .
C17 N4 H4B 120.1 . .
C17 N4 H4A 110.9 . .
H4B N4 H4A 112.0 . .
N3 C10 C11 123.5(3) . .
N3 C10 H10 118.2 . .
C11 C10 H10 118.2 . .
C12 C11 C10 118.9(3) . .
C12 C11 H11 120.5 . .
C10 C11 H11 120.5 . .
C11 C12 C13 120.2(3) . .
C11 C12 H12 119.9 . .
C13 C12 H12 119.9 . .
C12 C13 C18 117.5(3) . .
C12 C13 C14 123.3(3) . .
C18 C13 C14 119.2(3) . .
C15 C14 C13 119.2(3) . .
C15 C14 H14 120.4 . .
C13 C14 H14 120.4 . .
C14 C15 C16 121.9(3) . .
C14 C15 H15 119.1 . .
C16 C15 H15 119.1 . .
C17 C16 C15 121.4(3) . .
C17 C16 H16 119.3 . .
C15 C16 H16 119.3 . .
C16 C17 N4 121.7(3) . .
C16 C17 C18 118.3(3) . .
N4 C17 C18 120.0(3) . .
N3 C18 C13 122.0(3) . .
N3 C18 C17 117.9(2) . .
C13 C18 C17 120.1(3) . .
C21 C21 C22 119.2(3) 3_566 .
C21 C21 C20 120.6(3) 3_566 .
C22 C21 C20 120.23(16) . .
C23 C19 C20 119.9(3) 3_566 .
C23 C19 H19 120.0 3_566 .
C20 C19 H19 120.0 . .
N5 C20 C19 124.7(5) . .
N5 C20 C21 115.8(5) . .
C19 C20 C21 119.49(17) . .
N5 C20 H20 4.5 . .
C19 C20 H20 120.3 . .
C21 C20 H20 120.2 . .
C21 C22 C23 119.62(17) . .
C21 C22 H22 119.7 . .
C23 C22 H22 120.6 . .
C19 C23 C22 121.2(3) 3_566 .
C19 C23 H23 119.4 3_566 .
C22 C23 H23 119.4 . .
C20 N5 H20 12.5 . .
C20 N5 H5A 117.8 . .
H20 N5 H5A 107.4 . .
C20 N5 H5B 114.0 . .
H20 N5 H5B 126.3 . .
H5A N5 H5B 112.0 . .
C22A C21A C20A 120.2(3) . .
C22A C21A C21A 120.0(7) . 3_566
C20A C21A C21A 119.6(7) . 3_566
C23A C19A C20A 121.4(8) 3_566 .
C23A C19A H19A 115.7 3_566 .
C20A C19A H19A 122.7 . .
N5A C20A C19A 124.9(6) . .
N5A C20A C21A 115.9(5) . .
C19A C20A C21A 119.0(3) . .
N5A C20A H20A 7.2 . .
C19A C20A H20A 120.5 . .
C21A C20A H20A 120.5 . .
C21A C22A C23A 119.5(4) . .
C21A C22A H22A 122.2 . .
C23A C22A H22A 118.3 . .
C19A C23A C22A 120.2(9) 3_566 .
C19A C23A H23A 121.9 3_566 .
C22A C23A H23A 117.8 . .
C20A N5A H20A 19.4 . .
C20A N5A H5C 104.1 . .
H20A N5A H5C 90.6 . .
C20A N5A H5D 112.3 . .
H20A N5A H5D 105.2 . .
H5C N5A H5D 109.8 . .

loop_
_geom_bond_atom_site_label_1
_geom_bond_atom_site_label_2
_geom_bond_distance
_geom_bond_site_symmetry_2
Mn1 O1 2.215(2) 3_776
Mn1 O1 2.215(2) .
Mn1 N2 2.241(2) 3_776
Mn1 N2 2.241(2) .
Mn1 N1 2.244(3) 3_776
Mn1 N1 2.244(3) .
O1 H1A 0.8401 .
O1 H1B 0.8382 .
N1 C1 1.312(4) .
N1 C9 1.366(4) .
N2 C8 1.435(4) .
N2 H2A 0.9099 .
N2 H2B 0.9101 .
C1 C2 1.389(5) .
C1 H1 0.9500 .
C2 C3 1.377(5) .
C2 H2 0.9500 .
C3 C4 1.418(5) .
C3 H3 0.9500 .
C4 C5 1.403(4) .
C4 C9 1.413(4) .
C5 C6 1.358(5) .
C5 H5 0.9500 .
C6 C7 1.393(5) .
C6 H6 0.9500 .
C7 C8 1.365(4) .
C7 H7 0.9500 .
C8 C9 1.431(4) .
N3 C10 1.322(4) .
N3 C18 1.372(3) .
N4 C17 1.379(4) .
N4 H4B 0.9102 .
N4 H4A 0.9100 .
C10 C11 1.404(5) .
C10 H10 0.9500 .
C11 C12 1.354(6) .
C11 H11 0.9500 .
C12 C13 1.402(5) .
C12 H12 0.9500 .
C13 C18 1.413(4) .
C13 C14 1.421(5) .
C14 C15 1.359(6) .
C14 H14 0.9500 .
C15 C16 1.390(6) .
C15 H15 0.9500 .
C16 C17 1.373(4) .
C16 H16 0.9500 .
C17 C18 1.429(4) .
C21 C21 1.390(6) 3_566
C21 C22 1.3946(10) .
C21 C20 1.3956(10) .
C19 C23 1.361(6) 3_566
C19 C20 1.3954(10) .
C19 H19 0.9600 .
C20 N5 1.295(8) .
C20 H20 0.9600 .
C22 C23 1.3946(10) .
C22 H22 0.9599 .
C23 C19 1.362(6) 3_566
C23 H23 0.9600 .
N5 H20 0.3463 .
N5 H5A 0.9102 .
N5 H5B 0.9100 .
C21A C22A 1.3939(17) .
C21A C20A 1.397(2) .
C21A C21A 1.434(14) 3_566
C19A C23A 1.391(14) 3_566
C19A C20A 1.395(2) .
C19A H19A 0.9600 .
C20A N5A 1.295(8) .
C20A H20A 0.9600 .
C22A C23A 1.3944(18) .
C22A H22A 0.9600 .
C23A C19A 1.391(14) 3_566
C23A H23A 0.9500 .
N5A H20A 0.3627 .
N5A H5C 0.8976 .
N5A H5D 0.9001 .
